data_4112398
loop_
_publ_author_name
'Krystyna Rachlewicz'
'Sian-Ling Wang'
'Jia-Ling Ko'
'Chen-Hsiung Hung'
'Lechos\/law Latos-Gra\.zy\'nski'

_publ_section_title
;
 Oxidation and Oxygenation of Iron Complexes of 2-Aza-21-carbaporphyrin
;
_journal_name_full 'Journal of the American Chemical Society'
_journal_page_first 4420
_journal_page_last 4431
_journal_paper_doi 10.1021/ja039792y
_journal_volume 126
_journal_year 2004
_chemical_formula_sum 'C44 H28 Br Fe N4'
_chemical_formula_weight 748.46
_chemical_name_systematic
; 
Bromoiron(III)2-aza-21-carba-5,10,15,20-tetraphenylporphyrin 
;
_space_group_IT_number 14
_symmetry_cell_setting monoclinic
_symmetry_space_group_name_Hall '-P 2yn'
_symmetry_space_group_name_H-M 'P 1 21/n 1'
_atom_sites_solution_hydrogens geom
_atom_sites_solution_primary direct
_atom_sites_solution_secondary difmap
_audit_creation_method SHELXL-97
_cell_angle_alpha 90.00
_cell_angle_beta 90.000(4)
_cell_angle_gamma 90.00
_cell_formula_units_Z 4
_cell_length_a 10.288(2)
_cell_length_b 15.757(3)
_cell_length_c 20.811(4)
_cell_measurement_temperature 298(2)
_cell_volume 3373.6(11)
_computing_cell_refinement 'Bruker SMART'
_computing_data_collection 'Bruker SMART'
_computing_data_reduction 'Bruker SHELXTL'
_computing_molecular_graphics 'Bruker SHELXTL'
_computing_publication_material 'Bruker SHELXTL'
_computing_structure_refinement 'SHELXL-97 (Sheldrick, 1997)'
_computing_structure_solution 'SHELXS-97 (Sheldrick, 1990)'
_diffrn_ambient_temperature 298(2)
_diffrn_measured_fraction_theta_full 0.994
_diffrn_measured_fraction_theta_max 0.994
_diffrn_measurement_device_type 'CCD area detector'
_diffrn_measurement_method 'phi and omega scans'
_diffrn_radiation_monochromator graphite
_diffrn_radiation_source 'fine-focus sealed tube'
_diffrn_radiation_type MoK\a
_diffrn_radiation_wavelength 0.71073
_diffrn_reflns_av_R_equivalents 0.1215
_diffrn_reflns_av_sigmaI/netI 0.4771
_diffrn_reflns_limit_h_max 12
_diffrn_reflns_limit_h_min -11
_diffrn_reflns_limit_k_max 17
_diffrn_reflns_limit_k_min -18
_diffrn_reflns_limit_l_max 24
_diffrn_reflns_limit_l_min -22
_diffrn_reflns_number 17738
_diffrn_reflns_theta_full 25.08
_diffrn_reflns_theta_max 25.08
_diffrn_reflns_theta_min 1.62
_exptl_absorpt_coefficient_mu 1.671
_exptl_absorpt_correction_T_max 0.7205
_exptl_absorpt_correction_T_min 0.5693
_exptl_absorpt_correction_type 'empirical Used SADABS'
_exptl_crystal_colour Brown
_exptl_crystal_density_diffrn 1.474
_exptl_crystal_description cubic
_exptl_crystal_F_000 1524
_exptl_crystal_size_max 0.38
_exptl_crystal_size_mid 0.28
_exptl_crystal_size_min 0.21
_refine_diff_density_max 0.268
_refine_diff_density_min -0.366
_refine_diff_density_rms 0.067
_refine_ls_extinction_method none
_refine_ls_goodness_of_fit_ref 0.583
_refine_ls_hydrogen_treatment mixed
_refine_ls_matrix_type full
_refine_ls_number_parameters 451
_refine_ls_number_reflns 5961
_refine_ls_number_restraints 0
_refine_ls_restrained_S_all 0.583
_refine_ls_R_factor_all 0.2401
_refine_ls_R_factor_gt 0.0449
_refine_ls_shift/su_max 0.002
_refine_ls_shift/su_mean 0.000
_refine_ls_structure_factor_coef Fsqd
_refine_ls_weighting_details 'calc w=1/[\s^2^(Fo^2^)+(0.0597P)^2^+0.0000P] where P=(Fo^2^+2Fc^2^)/3'
_refine_ls_weighting_scheme calc
_refine_ls_wR_factor_gt 0.0910
_refine_ls_wR_factor_ref 0.1586
_reflns_number_gt 1253
_reflns_number_total 5961
_reflns_threshold_expression >2sigma(I)
_cod_data_source_file ja039792ysi20040114_112433_1.cif
_cod_data_source_block c:\xray\h113\work\h113n
_cod_original_cell_volume 3373.5(11)
_cod_database_code 4112398

loop_
_symmetry_equiv_pos_as_xyz
'x, y, z'
'-x+1/2, y+1/2, -z+1/2'
'-x, -y, -z'
'x-1/2, -y-1/2, z-1/2'

loop_
_atom_site_label
_atom_site_type_symbol
_atom_site_fract_x
_atom_site_fract_y
_atom_site_fract_z
_atom_site_U_iso_or_equiv
_atom_site_adp_type
_atom_site_occupancy
_atom_site_symmetry_multiplicity
_atom_site_calc_flag
_atom_site_refinement_flags
Fe1 Fe 0.88535(14) 0.66911(8) 0.14937(6) 0.0467(4) Uani 1 1 d .
Br1 Br 0.68130(11) 0.74379(7) 0.16955(5) 0.0703(4) Uani 1 1 d .
C1 C 0.8419(10) 0.5194(6) 0.2396(6) 0.055(3) Uani 1 1 d .
N2 N 0.7936(9) 0.4359(6) 0.2365(4) 0.075(3) Uani 1 1 d .
H2N H 0.7879 0.4021 0.2688 0.090 Uiso 1 1 calc R
C3 C 0.7579(10) 0.4163(6) 0.1763(6) 0.060(3) Uani 1 1 d .
H H 0.7235 0.3648 0.1626 0.072 Uiso 1 1 calc R
C4 C 0.7822(10) 0.4887(7) 0.1375(5) 0.054(3) Uani 1 1 d .
C5 C 0.7654(10) 0.4895(6) 0.0698(5) 0.051(3) Uani 1 1 d .
C6 C 0.8059(10) 0.5620(6) 0.0335(5) 0.050(3) Uani 1 1 d .
C7 C 0.7968(10) 0.5687(7) -0.0355(5) 0.059(3) Uani 1 1 d .
H7 H 0.7613 0.5290 -0.0635 0.071 Uiso 1 1 calc R
C8 C 0.8505(11) 0.6448(6) -0.0515(5) 0.068(4) Uani 1 1 d .
H8 H 0.8567 0.6657 -0.0932 0.082 Uiso 1 1 calc R
C9 C 0.8966(10) 0.6885(8) 0.0050(4) 0.057(3) Uani 1 1 d .
C10 C 0.9569(10) 0.7663(6) 0.0023(6) 0.056(3) Uani 1 1 d .
C11 C 1.0027(10) 0.8034(7) 0.0570(5) 0.051(3) Uani 1 1 d .
C12 C 1.0724(11) 0.8813(6) 0.0560(5) 0.067(4) Uani 1 1 d .
H12 H 1.0938 0.9135 0.0201 0.080 Uiso 1 1 calc R
C13 C 1.1007(11) 0.8987(6) 0.1164(5) 0.072(4) Uani 1 1 d .
H13 H 1.1439 0.9468 0.1311 0.087 Uiso 1 1 calc R
C14 C 1.0535(9) 0.8307(7) 0.1553(5) 0.048(3) Uani 1 1 d .
C15 C 1.0688(10) 0.8217(7) 0.2216(5) 0.059(3) Uani 1 1 d .
C16 C 1.0275(9) 0.7549(7) 0.2593(4) 0.049(3) Uani 1 1 d .
C17 C 1.0469(9) 0.7460(7) 0.3274(4) 0.061(3) Uani 1 1 d .
H17 H 1.0868 0.7860 0.3537 0.074 Uiso 1 1 calc R
C18 C 0.9979(10) 0.6701(7) 0.3476(5) 0.063(3) Uani 1 1 d .
H18 H 0.9972 0.6489 0.3893 0.076 Uiso 1 1 calc R
C19 C 0.9489(10) 0.6308(7) 0.2923(5) 0.051(3) Uani 1 1 d .
C20 C 0.8908(11) 0.5516(7) 0.2960(6) 0.058(3) Uani 1 1 d .
C21 C 0.8350(8) 0.5528(5) 0.1755(4) 0.034(2) Uani 1 1 d .
N22 N 0.8684(8) 0.6356(5) 0.0578(4) 0.055(2) Uani 1 1 d .
C22 C 1.0062(12) 0.4739(6) 0.3788(5) 0.061(3) Uani 1 1 d .
H22 H 1.0830 0.4860 0.3571 0.074 Uiso 1 1 calc R
N23 N 0.9918(7) 0.7711(4) 0.1190(4) 0.048(2) Uani 1 1 d .
C23 C 1.0082(14) 0.4283(7) 0.4347(6) 0.082(4) Uani 1 1 d .
H23 H 1.0863 0.4095 0.4521 0.098 Uiso 1 1 calc R
N24 N 0.9651(7) 0.6824(5) 0.2376(3) 0.047(2) Uani 1 1 d .
C24 C 0.8923(17) 0.4109(7) 0.4644(6) 0.082(5) Uani 1 1 d .
H24 H 0.8931 0.3774 0.5012 0.098 Uiso 1 1 calc R
C25 C 0.7770(14) 0.4403(7) 0.4428(6) 0.076(4) Uani 1 1 d .
H25 H 0.7008 0.4301 0.4655 0.091 Uiso 1 1 calc R
C26 C 0.7749(11) 0.4853(7) 0.3868(5) 0.068(4) Uani 1 1 d .
H26 H 0.6965 0.5048 0.3702 0.081 Uiso 1 1 calc R
C27 C 1.1414(15) 0.8894(8) 0.2541(5) 0.066(4) Uani 1 1 d .
C28 C 1.2719(19) 0.8840(10) 0.2599(6) 0.118(7) Uani 1 1 d .
H28 H 1.3141 0.8359 0.2446 0.142 Uiso 1 1 calc R
C29 C 1.342(2) 0.9460(14) 0.2871(8) 0.147(9) Uani 1 1 d .
H29 H 1.4323 0.9406 0.2886 0.177 Uiso 1 1 calc R
C30 C 1.285(2) 1.0167(13) 0.3125(7) 0.129(10) Uani 1 1 d .
H30 H 1.3365 1.0577 0.3324 0.155 Uiso 1 1 calc R
C31 C 1.1561(19) 1.0273(9) 0.3088(6) 0.107(6) Uani 1 1 d .
H31 H 1.1158 1.0755 0.3252 0.129 Uiso 1 1 calc R
C32 C 1.0811(14) 0.9595(9) 0.2778(6) 0.090(5) Uani 1 1 d .
H32 H 0.9913 0.9645 0.2743 0.108 Uiso 1 1 calc R
C33 C 0.9734(13) 0.7993(6) -0.0641(5) 0.055(3) Uani 1 1 d .
C34 C 0.8746(12) 0.8372(7) -0.0954(5) 0.076(4) Uani 1 1 d .
H34 H 0.7958 0.8459 -0.0746 0.092 Uiso 1 1 calc R
C35 C 0.8897(13) 0.8630(7) -0.1578(6) 0.083(4) Uani 1 1 d .
H35 H 0.8207 0.8879 -0.1797 0.099 Uiso 1 1 calc R
C36 C 1.0051(15) 0.8521(7) -0.1873(5) 0.074(4) Uani 1 1 d .
H36 H 1.0139 0.8679 -0.2302 0.089 Uiso 1 1 calc R
C37 C 1.1090(14) 0.8186(7) -0.1558(6) 0.084(4) Uani 1 1 d .
H37 H 1.1889 0.8129 -0.1763 0.100 Uiso 1 1 calc R
C38 C 1.0931(12) 0.7929(6) -0.0920(6) 0.074(4) Uani 1 1 d .
H38 H 1.1632 0.7717 -0.0688 0.088 Uiso 1 1 calc R
C39 C 0.6993(12) 0.4174(6) 0.0330(5) 0.055(3) Uani 1 1 d .
C40 C 0.5711(12) 0.3971(7) 0.0423(5) 0.074(4) Uani 1 1 d .
H40 H 0.5228 0.4253 0.0735 0.089 Uiso 1 1 calc R
C41 C 0.5123(13) 0.3333(8) 0.0044(6) 0.086(4) Uani 1 1 d .
H41 H 0.4255 0.3198 0.0117 0.103 Uiso 1 1 calc R
C42 C 0.5771(14) 0.2916(8) -0.0418(7) 0.085(4) Uani 1 1 d .
H42 H 0.5351 0.2507 -0.0665 0.102 Uiso 1 1 calc R
C43 C 0.7004(16) 0.3089(7) -0.0519(6) 0.088(5) Uani 1 1 d .
H43 H 0.7449 0.2804 -0.0843 0.106 Uiso 1 1 calc R
C44 C 0.7657(11) 0.3695(7) -0.0148(5) 0.070(4) Uani 1 1 d .
H44 H 0.8540 0.3787 -0.0215 0.084 Uiso 1 1 calc R
C45 C 0.8891(13) 0.5014(6) 0.3551(5) 0.050(3) Uani 1 1 d .

loop_
_atom_site_aniso_label
_atom_site_aniso_U_11
_atom_site_aniso_U_22
_atom_site_aniso_U_33
_atom_site_aniso_U_23
_atom_site_aniso_U_13
_atom_site_aniso_U_12
Fe1 0.0525(11) 0.0469(9) 0.0406(9) 0.0024(8) -0.0031(7) -0.0043(8)
Br1 0.0650(9) 0.0795(9) 0.0664(8) 0.0083(8) 0.0025(6) 0.0083(7)
C1 0.067(9) 0.022(6) 0.077(9) 0.019(7) 0.014(7) -0.009(6)
N2 0.105(9) 0.081(8) 0.040(6) 0.011(6) -0.004(6) -0.005(6)
C3 0.068(9) 0.042(7) 0.070(9) 0.014(7) 0.008(7) -0.003(6)
C4 0.062(9) 0.054(8) 0.046(7) 0.009(7) -0.001(6) -0.007(6)
C5 0.063(8) 0.046(7) 0.044(7) -0.005(6) -0.002(6) 0.003(6)
C6 0.056(8) 0.056(8) 0.037(7) 0.006(6) -0.005(6) -0.003(6)
C7 0.071(9) 0.074(9) 0.032(7) -0.013(6) -0.004(6) 0.006(7)
C8 0.107(11) 0.054(8) 0.043(7) 0.019(6) 0.015(7) -0.019(7)
C9 0.066(9) 0.097(10) 0.008(6) 0.002(7) 0.001(5) 0.013(7)
C10 0.052(8) 0.036(7) 0.079(9) 0.004(7) 0.006(7) -0.011(6)
C11 0.056(8) 0.062(8) 0.035(7) -0.006(6) -0.001(6) -0.007(6)
C12 0.097(10) 0.054(8) 0.049(8) 0.003(6) 0.003(7) -0.028(7)
C13 0.111(11) 0.049(8) 0.057(8) 0.014(7) 0.011(8) -0.038(7)
C14 0.046(7) 0.065(8) 0.034(7) -0.012(7) -0.009(5) -0.011(6)
C15 0.069(9) 0.047(7) 0.060(8) 0.002(7) -0.001(7) -0.027(6)
C16 0.052(7) 0.053(7) 0.042(7) -0.001(7) -0.010(5) -0.009(6)
C17 0.075(9) 0.070(8) 0.040(7) -0.011(7) -0.019(6) -0.009(7)
C18 0.089(10) 0.058(8) 0.042(7) 0.007(7) -0.013(6) -0.021(7)
C19 0.058(8) 0.069(8) 0.025(6) 0.007(6) -0.005(6) -0.003(6)
C20 0.056(9) 0.048(8) 0.069(9) -0.021(7) -0.015(7) -0.006(6)
C21 0.039(7) 0.028(6) 0.034(6) -0.007(5) -0.002(5) -0.006(5)
N22 0.053(7) 0.055(6) 0.058(6) -0.011(5) -0.005(5) -0.014(5)
C22 0.070(10) 0.068(8) 0.046(8) 0.006(6) -0.015(7) -0.008(7)
N23 0.050(6) 0.039(5) 0.054(6) 0.004(5) 0.012(5) -0.004(4)
C23 0.121(14) 0.062(9) 0.062(9) 0.018(7) -0.030(9) -0.001(8)
N24 0.056(6) 0.046(5) 0.039(5) -0.002(5) 0.000(4) -0.001(5)
C24 0.151(17) 0.048(8) 0.047(9) 0.007(7) -0.004(10) -0.022(10)
C25 0.098(13) 0.068(9) 0.062(10) 0.018(7) 0.009(9) -0.015(8)
C26 0.074(10) 0.070(8) 0.059(9) 0.005(7) 0.009(8) -0.011(7)
C27 0.079(12) 0.075(10) 0.044(8) 0.005(7) -0.006(8) -0.018(9)
C28 0.116(17) 0.146(15) 0.091(12) -0.006(10) -0.018(11) -0.088(13)
C29 0.124(18) 0.25(3) 0.065(14) 0.024(14) 0.029(12) -0.068(19)
C30 0.16(2) 0.19(2) 0.036(10) 0.035(11) -0.040(13) -0.125(19)
C31 0.18(2) 0.074(10) 0.067(10) 0.006(8) -0.029(12) -0.026(13)
C32 0.121(14) 0.079(10) 0.072(10) 0.001(8) -0.027(9) -0.042(10)
C33 0.092(11) 0.041(7) 0.032(7) 0.004(6) 0.009(7) -0.015(6)
C34 0.092(11) 0.095(10) 0.042(8) 0.023(8) 0.013(7) 0.022(8)
C35 0.086(12) 0.083(9) 0.080(11) 0.016(8) 0.001(8) 0.031(8)
C36 0.110(13) 0.069(9) 0.045(8) 0.010(7) -0.001(9) 0.014(8)
C37 0.097(12) 0.083(10) 0.071(10) 0.005(8) 0.031(9) -0.023(9)
C38 0.076(10) 0.074(9) 0.071(9) 0.030(7) 0.017(8) 0.004(7)
C39 0.071(10) 0.045(7) 0.048(7) 0.008(6) -0.014(7) -0.011(7)
C40 0.058(10) 0.085(10) 0.079(9) -0.003(8) 0.016(8) 0.000(7)
C41 0.076(11) 0.077(10) 0.103(11) -0.014(9) -0.028(9) -0.033(8)
C42 0.067(11) 0.084(10) 0.104(12) -0.020(8) -0.023(10) -0.010(8)
C43 0.129(15) 0.063(9) 0.072(9) -0.036(7) -0.033(10) 0.001(9)
C44 0.052(9) 0.082(9) 0.077(9) 0.003(8) 0.008(7) 0.031(7)
C45 0.081(10) 0.036(7) 0.032(7) 0.010(5) -0.012(7) -0.015(6)

loop_
_atom_type_symbol
_atom_type_description
_atom_type_scat_dispersion_real
_atom_type_scat_dispersion_imag
_atom_type_scat_source
C C 0.0033 0.0016 'International Tables Vol C Tables 4.2.6.8 and 6.1.1.4'
H H 0.0000 0.0000 'International Tables Vol C Tables 4.2.6.8 and 6.1.1.4'
N N 0.0061 0.0033 'International Tables Vol C Tables 4.2.6.8 and 6.1.1.4'
Fe Fe 0.3463 0.8444 'International Tables Vol C Tables 4.2.6.8 and 6.1.1.4'
Br Br -0.2901 2.4595 'International Tables Vol C Tables 4.2.6.8 and 6.1.1.4'

loop_
_geom_angle_atom_site_label_1
_geom_angle_atom_site_label_2
_geom_angle_atom_site_label_3
_geom_angle
C21 Fe1 N22 89.7(3)
C21 Fe1 N24 87.3(3)
N22 Fe1 N24 159.2(3)
C21 Fe1 N23 162.2(3)
N22 Fe1 N23 87.7(3)
N24 Fe1 N23 89.0(3)
C21 Fe1 Br1 100.0(2)
N22 Fe1 Br1 102.6(2)
N24 Fe1 Br1 98.2(2)
N23 Fe1 Br1 97.7(2)
C20 C1 N2 120.8(10)
C20 C1 C21 132.5(10)
N2 C1 C21 106.5(10)
C3 N2 C1 110.7(9)
N2 C3 C4 107.4(10)
C21 C4 C5 127.2(10)
C21 C4 C3 109.1(9)
C5 C4 C3 123.4(10)
C4 C5 C6 119.7(9)
C4 C5 C39 122.9(9)
C6 C5 C39 117.3(9)
N22 C6 C5 126.5(9)
N22 C6 C7 108.9(9)
C5 C6 C7 124.4(10)
C8 C7 C6 106.4(9)
C7 C8 C9 110.8(9)
C10 C9 N22 130.8(10)
C10 C9 C8 122.7(10)
N22 C9 C8 106.6(10)
C11 C10 C9 120.2(11)
C11 C10 C33 125.9(9)
C9 C10 C33 113.8(10)
C10 C11 N23 126.1(10)
C10 C11 C12 122.2(10)
N23 C11 C12 111.7(9)
C13 C12 C11 106.1(10)
C12 C13 C14 108.0(10)
N23 C14 C15 122.0(10)
N23 C14 C13 111.2(9)
C15 C14 C13 126.7(10)
C16 C15 C14 127.2(10)
C16 C15 C27 116.8(10)
C14 C15 C27 116.0(9)
C15 C16 N24 125.9(9)
C15 C16 C17 126.3(10)
N24 C16 C17 107.7(9)
C18 C17 C16 109.8(9)
C17 C18 C19 105.5(9)
C20 C19 C18 120.5(10)
C20 C19 N24 128.0(10)
C18 C19 N24 111.5(9)
C1 C20 C19 116.3(10)
C1 C20 C45 120.9(10)
C19 C20 C45 122.6(10)
C4 C21 C1 106.3(8)
C4 C21 Fe1 128.1(7)
C1 C21 Fe1 125.6(7)
C9 N22 C6 107.4(8)
C9 N22 Fe1 124.9(7)
C6 N22 Fe1 126.9(7)
C23 C22 C45 119.0(11)
C14 N23 C11 102.9(8)
C14 N23 Fe1 128.3(7)
C11 N23 Fe1 128.1(7)
C22 C23 C24 118.4(13)
C16 N24 C19 105.5(8)
C16 N24 Fe1 124.7(6)
C19 N24 Fe1 128.8(7)
C25 C24 C23 123.0(14)
C24 C25 C26 118.5(13)
C25 C26 C45 119.6(12)
C28 C27 C32 118.2(13)
C28 C27 C15 120.1(14)
C32 C27 C15 121.7(14)
C29 C28 C27 122.0(19)
C28 C29 C30 122(2)
C31 C30 C29 120(2)
C30 C31 C32 117.0(17)
C27 C32 C31 120.8(15)
C34 C33 C38 120.6(11)
C34 C33 C10 121.2(11)
C38 C33 C10 118.2(12)
C33 C34 C35 120.3(11)
C36 C35 C34 119.6(12)
C35 C36 C37 121.5(12)
C36 C37 C38 118.5(12)
C33 C38 C37 119.2(12)
C40 C39 C44 115.9(10)
C40 C39 C5 122.1(11)
C44 C39 C5 122.0(11)
C39 C40 C41 119.9(11)
C42 C41 C40 122.4(13)
C43 C42 C41 119.5(14)
C42 C43 C44 121.1(13)
C43 C44 C39 121.1(12)
C26 C45 C22 121.4(10)
C26 C45 C20 121.0(12)
C22 C45 C20 117.5(11)

loop_
_geom_bond_atom_site_label_1
_geom_bond_atom_site_label_2
_geom_bond_distance
Fe1 C21 1.981(8)
Fe1 N22 1.985(8)
Fe1 N24 2.023(8)
Fe1 N23 2.045(7)
Fe1 Br1 2.4429(18)
C1 C20 1.376(13)
C1 N2 1.407(11)
C1 C21 1.435(12)
N2 C3 1.341(11)
C3 C4 1.421(11)
C4 C21 1.393(11)
C4 C5 1.420(12)
C5 C6 1.431(11)
C5 C39 1.529(12)
C6 N22 1.419(11)
C6 C7 1.443(11)
C7 C8 1.361(11)
C8 C9 1.443(13)
C9 C10 1.374(13)
C9 N22 1.410(11)
C10 C11 1.365(12)
C10 C33 1.486(13)
C11 N23 1.392(10)
C11 C12 1.422(12)
C12 C13 1.319(12)
C13 C14 1.427(11)
C14 N23 1.363(10)
C14 C15 1.397(12)
C15 C16 1.380(11)
C15 C27 1.467(14)
C16 N24 1.386(11)
C16 C17 1.437(11)
C17 C18 1.365(12)
C18 C19 1.400(12)
C19 C20 1.386(12)
C19 N24 1.409(10)
C20 C45 1.462(12)
C22 C23 1.368(13)
C22 C45 1.372(13)
C23 C24 1.371(14)
C24 C25 1.350(15)
C25 C26 1.365(13)
C26 C45 1.370(12)
C27 C28 1.350(18)
C27 C32 1.360(15)
C28 C29 1.341(19)
C29 C30 1.36(2)
C30 C31 1.344(19)
C31 C32 1.467(15)
C33 C34 1.347(13)
C33 C38 1.365(13)
C34 C35 1.370(13)
C35 C36 1.347(14)
C36 C37 1.361(15)
C37 C38 1.398(13)
C39 C40 1.371(13)
C39 C44 1.424(12)
C40 C41 1.414(13)
C41 C42 1.342(14)
C42 C43 1.314(14)
C43 C44 1.401(14)

loop_
_geom_torsion_atom_site_label_1
_geom_torsion_atom_site_label_2
_geom_torsion_atom_site_label_3
_geom_torsion_atom_site_label_4
_geom_torsion
C20 C1 N2 C3 -176.5(10)
C21 C1 N2 C3 -0.2(12)
C1 N2 C3 C4 -0.2(12)
N2 C3 C4 C21 0.5(11)
N2 C3 C4 C5 175.1(10)
C21 C4 C5 C6 0.5(16)
C3 C4 C5 C6 -173.0(9)
C21 C4 C5 C39 -176.5(10)
C3 C4 C5 C39 10.0(16)
C4 C5 C6 N22 2.7(16)
C39 C5 C6 N22 179.8(10)
C4 C5 C6 C7 178.2(10)
C39 C5 C6 C7 -4.6(15)
N22 C6 C7 C8 -0.9(12)
C5 C6 C7 C8 -177.1(9)
C6 C7 C8 C9 0.7(12)
C7 C8 C9 C10 179.0(10)
C7 C8 C9 N22 -0.2(12)
N22 C9 C10 C11 1.4(18)
C8 C9 C10 C11 -177.6(10)
N22 C9 C10 C33 177.2(10)
C8 C9 C10 C33 -1.8(16)
C9 C10 C11 N23 -2.1(17)
C33 C10 C11 N23 -177.4(10)
C9 C10 C11 C12 176.2(10)
C33 C10 C11 C12 0.9(18)
C10 C11 C12 C13 179.6(11)
N23 C11 C12 C13 -2.0(13)
C11 C12 C13 C14 2.1(13)
C12 C13 C14 N23 -1.7(13)
C12 C13 C14 C15 176.6(11)
N23 C14 C15 C16 0.5(17)
C13 C14 C15 C16 -177.6(10)
N23 C14 C15 C27 177.8(10)
C13 C14 C15 C27 -0.2(17)
C14 C15 C16 N24 1.7(18)
C27 C15 C16 N24 -175.7(11)
C14 C15 C16 C17 178.5(10)
C27 C15 C16 C17 1.1(16)
C15 C16 C17 C18 -177.3(10)
N24 C16 C17 C18 0.0(12)
C16 C17 C18 C19 0.6(12)
C17 C18 C19 C20 -179.7(10)
C17 C18 C19 N24 -0.9(12)
N2 C1 C20 C19 173.1(9)
C21 C1 C20 C19 -2.0(19)
N2 C1 C20 C45 -2.6(17)
C21 C1 C20 C45 -177.7(10)
C18 C19 C20 C1 178.0(10)
N24 C19 C20 C1 -0.6(17)
C18 C19 C20 C45 -6.3(17)
N24 C19 C20 C45 175.1(10)
C5 C4 C21 C1 -175.0(10)
C3 C4 C21 C1 -0.7(11)
C5 C4 C21 Fe1 7.3(16)
C3 C4 C21 Fe1 -178.5(6)
C20 C1 C21 C4 176.2(12)
N2 C1 C21 C4 0.6(11)
C20 C1 C21 Fe1 -6.0(17)
N2 C1 C21 Fe1 178.4(6)
N22 Fe1 C21 C4 -12.3(9)
N24 Fe1 C21 C4 -171.8(9)
N23 Fe1 C21 C4 -93.7(15)
Br1 Fe1 C21 C4 90.4(9)
N22 Fe1 C21 C1 170.3(8)
N24 Fe1 C21 C1 10.8(8)
N23 Fe1 C21 C1 88.9(14)
Br1 Fe1 C21 C1 -87.0(8)
C10 C9 N22 C6 -179.5(11)
C8 C9 N22 C6 -0.4(11)
C10 C9 N22 Fe1 10.4(16)
C8 C9 N22 Fe1 -170.5(7)
C5 C6 N22 C9 176.9(9)
C7 C6 N22 C9 0.8(11)
C5 C6 N22 Fe1 -13.2(15)
C7 C6 N22 Fe1 170.7(6)
C21 Fe1 N22 C9 -176.9(8)
N24 Fe1 N22 C9 -95.5(12)
N23 Fe1 N22 C9 -14.5(8)
Br1 Fe1 N22 C9 82.9(8)
C21 Fe1 N22 C6 14.9(9)
N24 Fe1 N22 C6 96.3(12)
N23 Fe1 N22 C6 177.3(9)
Br1 Fe1 N22 C6 -85.2(8)
C15 C14 N23 C11 -177.9(9)
C13 C14 N23 C11 0.4(11)
C15 C14 N23 Fe1 10.4(15)
C13 C14 N23 Fe1 -171.2(6)
C10 C11 N23 C14 179.3(10)
C12 C11 N23 C14 0.9(11)
C10 C11 N23 Fe1 -9.0(15)
C12 C11 N23 Fe1 172.6(7)
C21 Fe1 N23 C14 -94.1(13)
N22 Fe1 N23 C14 -175.8(9)
N24 Fe1 N23 C14 -16.3(8)
Br1 Fe1 N23 C14 81.8(8)
C21 Fe1 N23 C11 96.3(14)
N22 Fe1 N23 C11 14.6(8)
N24 Fe1 N23 C11 174.1(8)
Br1 Fe1 N23 C11 -87.8(7)
C45 C22 C23 C24 0.9(16)
C15 C16 N24 C19 176.7(9)
C17 C16 N24 C19 -0.5(10)
C15 C16 N24 Fe1 -14.1(14)
C17 C16 N24 Fe1 168.6(6)
C20 C19 N24 C16 179.6(10)
C18 C19 N24 C16 0.9(11)
C20 C19 N24 Fe1 11.1(15)
C18 C19 N24 Fe1 -167.6(7)
C21 Fe1 N24 C16 179.9(8)
N22 Fe1 N24 C16 98.0(11)
N23 Fe1 N24 C16 17.3(8)
Br1 Fe1 N24 C16 -80.4(7)
C21 Fe1 N24 C19 -13.6(8)
N22 Fe1 N24 C19 -95.4(12)
N23 Fe1 N24 C19 -176.2(8)
Br1 Fe1 N24 C19 86.1(7)
C22 C23 C24 C25 -3.3(19)
C23 C24 C25 C26 4(2)
C24 C25 C26 C45 -1.8(17)
C16 C15 C27 C28 88.6(14)
C14 C15 C27 C28 -89.0(15)
C16 C15 C27 C32 -92.8(14)
C14 C15 C27 C32 89.6(13)
C32 C27 C28 C29 -1(2)
C15 C27 C28 C29 177.5(12)
C27 C28 C29 C30 2(3)
C28 C29 C30 C31 -2(3)
C29 C30 C31 C32 1(2)
C28 C27 C32 C31 0.0(18)
C15 C27 C32 C31 -178.6(10)
C30 C31 C32 C27 0.0(19)
C11 C10 C33 C34 -104.3(14)
C9 C10 C33 C34 80.2(13)
C11 C10 C33 C38 73.5(14)
C9 C10 C33 C38 -102.0(12)
C38 C33 C34 C35 5.9(18)
C10 C33 C34 C35 -176.4(10)
C33 C34 C35 C36 -1.6(19)
C34 C35 C36 C37 -2(2)
C35 C36 C37 C38 1.9(19)
C34 C33 C38 C37 -6.2(16)
C10 C33 C38 C37 176.0(10)
C36 C37 C38 C33 2.3(17)
C4 C5 C39 C40 63.9(15)
C6 C5 C39 C40 -113.2(11)
C4 C5 C39 C44 -118.8(11)
C6 C5 C39 C44 64.1(13)
C44 C39 C40 C41 -1.3(16)
C5 C39 C40 C41 176.1(10)
C39 C40 C41 C42 -0.9(19)
C40 C41 C42 C43 1(2)
C41 C42 C43 C44 1(2)
C42 C43 C44 C39 -3.1(19)
C40 C39 C44 C43 3.2(15)
C5 C39 C44 C43 -174.2(10)
C25 C26 C45 C22 -0.5(16)
C25 C26 C45 C20 -178.1(10)
C23 C22 C45 C26 1.0(16)
C23 C22 C45 C20 178.6(9)
C1 C20 C45 C26 -71.2(14)
C19 C20 C45 C26 113.3(12)
C1 C20 C45 C22 111.1(12)
C19 C20 C45 C22 -64.4(14)
